data_4061877
loop_
_publ_author_name
'Martin A. Bennett '
'Matthew J. Byrnes '
'Anthony C. Willis '

_publ_section_title
;
(Ethene)bis(acetylacetonato) Complexes of Divalent and Trivalent Ruthenium
;
_journal_name_full Organometallics
_journal_year 2003
_chemical_formula_moiety 'C17 H23 N O4 Ru'
_chemical_formula_sum 'C17 H23 N O4 Ru'
_chemical_formula_weight 406.44
_space_group_IT_number 14
_symmetry_cell_setting monoclinic
_symmetry_space_group_name_Hall '-P 2yn'
_symmetry_space_group_name_H-M 'P 1 21/n 1'
_cell_angle_alpha 90
_cell_angle_beta 99.324(9)
_cell_angle_gamma 90
_cell_formula_units_Z 4
_cell_length_a 8.340(1)
_cell_length_b 17.307(1)
_cell_length_c 13.026(1)
_cell_measurement_temperature 243.2
_cell_volume 1855.3(3)
_diffrn_ambient_temperature 243.2
_exptl_crystal_density_diffrn 1.455
_cod_original_sg_symbol_H-M 'P 21/n'
_cod_database_code 4061877

loop_
_symmetry_equiv_pos_as_xyz
'  +x,  +y,  +z'
1/2-x,1/2+y,1/2-z
'  -x,  -y,  -z'
1/2+x,1/2-y,1/2+z

loop_
_atom_site_label
_atom_site_fract_x
_atom_site_fract_y
_atom_site_fract_z
_atom_site_U_iso_or_equiv
_atom_site_occupancy
_atom_site_refinement_flags
_atom_site_adp_type
_atom_site_calc_flag
_atom_site_calc_attached_atom
Ru(1) 0.07910(2) 0.40284(1) 0.24429(1) 0.03644(6) 1.000 . Uani d ?
O(1) 0.0050(2) 0.4183(1) 0.3857(1) 0.0517(5) 1.000 . Uani d ?
O(2) -0.0955(2) 0.3218(1) 0.1960(1) 0.0505(5) 1.000 . Uani d ?
O(3) 0.1812(2) 0.3726(1) 0.1159(1) 0.0414(4) 1.000 . Uani d ?
O(4) 0.2626(2) 0.4785(1) 0.2985(1) 0.0467(5) 1.000 . Uani d ?
N(1) 0.2215(2) 0.3142(1) 0.3214(1) 0.0384(5) 1.000 . Uani d ?
C(1) -0.1431(4) 0.3979(2) 0.5211(3) 0.081(1) 1.000 . Uani d ?
C(2) -0.1133(3) 0.3817(2) 0.4115(2) 0.0546(8) 1.000 . Uani d ?
C(3) -0.2131(3) 0.3288(2) 0.3499(2) 0.0555(8) 1.000 . Uani d ?
C(4) -0.2011(3) 0.3025(2) 0.2507(2) 0.0548(8) 1.000 . Uani d ?
C(5) -0.3211(4) 0.2433(2) 0.2009(2) 0.086(1) 1.000 . Uani d ?
C(6) 0.3717(3) 0.3713(2) 0.0006(2) 0.0621(9) 1.000 . Uani d ?
C(7) 0.3149(3) 0.4007(1) 0.0984(2) 0.0437(7) 1.000 . Uani d ?
C(8) 0.4094(3) 0.4557(2) 0.1590(2) 0.0516(8) 1.000 . Uani d ?
C(9) 0.3838(3) 0.4894(2) 0.2515(2) 0.0492(7) 1.000 . Uani d ?
C(10) 0.5101(3) 0.5447(2) 0.3063(3) 0.075(1) 1.000 . Uani d ?
C(13) 0.2284(3) 0.2444(1) 0.2782(2) 0.0483(7) 1.000 . Uani d ?
C(14) 0.3155(3) 0.1838(2) 0.3277(2) 0.0629(8) 1.000 . Uani d ?
C(15) 0.4007(3) 0.1951(2) 0.4254(2) 0.0627(8) 1.000 . Uani d ?
C(16) 0.3967(3) 0.2659(2) 0.4702(2) 0.0592(8) 1.000 . Uani d ?
C(17) 0.3081(3) 0.3243(2) 0.4168(2) 0.0503(7) 1.000 . Uani d ?
C(110) -0.0313(6) 0.4848(2) 0.1277(4) 0.052(1) 0.735(6) PPP Uani d ?
C(111) -0.012(2) 0.5103(5) 0.173(1) 0.054 0.265 PD Uiso d ?
C(120) -0.0912(5) 0.4989(3) 0.2160(3) 0.055(1) 0.735 P Uani d ?
C(121) -0.133(1) 0.4549(7) 0.1502(8) 0.054 0.265 PD Uiso d ?
H(1) 0.041(3) 0.513(2) 0.116(2) 0.066 1.000 . Uiso d ?
H(2) -0.134(3) 0.442(2) 0.081(2) 0.066 1.000 . Uiso d ?
H(3) -0.042(3) 0.532(2) 0.261(2) 0.066 1.000 . Uiso d ?
H(4) -0.186(3) 0.470(2) 0.226(2) 0.066 1.000 . Uiso d ?
H(5) -0.2097 0.4425 0.5209 0.097 1.000 . Uiso c ?
H(6) -0.1960 0.3549 0.5460 0.097 1.000 . Uiso c ?
H(7) -0.0422 0.4066 0.5650 0.097 1.000 . Uiso c ?
H(8) -0.3006 0.3083 0.3799 0.067 1.000 . Uiso c ?
H(9) -0.4250 0.2538 0.2186 0.104 1.000 . Uiso c ?
H(10) -0.3274 0.2454 0.1274 0.104 1.000 . Uiso c ?
H(11) -0.2867 0.1932 0.2251 0.104 1.000 . Uiso c ?
H(12) 0.3028 0.3910 -0.0588 0.075 1.000 . Uiso c ?
H(13) 0.3678 0.3164 -0.0004 0.075 1.000 . Uiso c ?
H(14) 0.4800 0.3880 -0.0001 0.075 1.000 . Uiso c ?
H(15) 0.5040 0.4723 0.1333 0.062 1.000 . Uiso c ?
H(16) 0.4582 0.5835 0.3407 0.090 1.000 . Uiso c ?
H(17) 0.5665 0.5682 0.2566 0.090 1.000 . Uiso c ?
H(18) 0.5850 0.5172 0.3558 0.090 1.000 . Uiso c ?
H(19) 0.1703 0.2363 0.2101 0.058 1.000 . Uiso c ?
H(20) 0.3165 0.1350 0.2945 0.075 1.000 . Uiso c ?
H(21) 0.4616 0.1541 0.4614 0.075 1.000 . Uiso c ?
H(22) 0.4549 0.2750 0.5380 0.071 1.000 . Uiso c ?
H(23) 0.3080 0.3737 0.4485 0.060 1.000 . Uiso c ?

loop_
_atom_site_aniso_label
_atom_site_aniso_U_11
_atom_site_aniso_U_22
_atom_site_aniso_U_33
_atom_site_aniso_U_12
_atom_site_aniso_U_13
_atom_site_aniso_U_23
Ru(1) 0.0354(1) 0.0384(1) 0.0359(1) 0.00036(8) 0.00671(8) 0.00002(7)
O(1) 0.062(1) 0.050(1) 0.0477(9) -0.0034(9) 0.0246(8) -0.0068(9)
O(2) 0.039(1) 0.067(1) 0.0455(9) -0.0133(9) 0.0052(7) -0.0042(9)
O(3) 0.0425(9) 0.0457(9) 0.0366(8) -0.0041(9) 0.0081(7) -0.0018(8)
O(4) 0.0409(9) 0.048(1) 0.050(1) -0.0032(8) 0.0051(7) -0.0141(9)
N(1) 0.040(1) 0.043(1) 0.0321(9) 0.000(1) 0.0045(8) 0.0019(8)
C(1) 0.113(3) 0.073(2) 0.071(2) -0.009(2) 0.057(2) -0.013(2)
C(2) 0.067(2) 0.050(1) 0.053(1) 0.008(1) 0.029(1) 0.005(1)
C(3) 0.049(2) 0.061(2) 0.062(1) -0.004(1) 0.029(1) 0.006(1)
C(4) 0.043(1) 0.069(2) 0.053(1) -0.005(1) 0.007(1) 0.008(1)
C(5) 0.060(2) 0.115(3) 0.085(2) -0.045(2) 0.014(2) -0.010(2)
C(6) 0.060(2) 0.078(2) 0.053(2) -0.003(2) 0.021(1) -0.007(2)
C(7) 0.044(1) 0.047(1) 0.041(1) 0.006(1) 0.012(1) 0.006(1)
C(8) 0.037(1) 0.056(2) 0.065(2) -0.007(1) 0.017(1) -0.005(1)
C(9) 0.037(1) 0.051(2) 0.059(1) 0.005(1) 0.005(1) -0.003(1)
C(10) 0.044(2) 0.074(2) 0.107(2) -0.012(2) 0.010(2) -0.035(2)
C(13) 0.049(2) 0.044(1) 0.050(1) -0.002(1) 0.002(1) 0.000(1)
C(14) 0.062(2) 0.043(1) 0.080(2) 0.005(1) -0.001(1) 0.008(1)
C(15) 0.053(2) 0.058(1) 0.074(2) 0.001(2) 0.000(1) 0.027(1)
C(16) 0.056(2) 0.074(2) 0.043(1) 0.002(2) -0.004(1) 0.012(1)
C(17) 0.055(2) 0.058(2) 0.036(1) -0.001(1) 0.002(1) -0.002(1)
C(110) 0.054(3) 0.040(2) 0.061(2) 0.008(2) 0.004(2) 0.014(2)
C(120) 0.050(2) 0.049(2) 0.067(2) 0.017(2) 0.009(2) 0.007(2)

loop_
_geom_bond_atom_site_label_1
_geom_bond_atom_site_label_2
_geom_bond_distance
_geom_bond_site_symmetry_1
_geom_bond_site_symmetry_2
_geom_bond_publ_flag
Ru(1) O(1) 2.054(2) . . yes
Ru(1) O(2) 2.046(2) . . yes
Ru(1) O(3) 2.063(2) . . yes
Ru(1) O(4) 2.051(2) . . yes
Ru(1) N(1) 2.095(3) . . yes
Ru(1) C(110) 2.171(5) . . yes
Ru(1) C(111) 2.164(8) . . yes
Ru(1) C(120) 2.179(5) . . yes
Ru(1) C(121) 2.179(7) . . yes
O(1) C(2) 1.262(4) . . yes
O(2) C(4) 1.265(4) . . yes
O(3) C(7) 1.270(4) . . yes
O(4) C(9) 1.278(4) . . yes
N(1) C(13) 1.337(4) . . yes
N(1) C(17) 1.344(4) . . yes
C(1) C(2) 1.514(5) . . yes
C(1) H(5) 0.95 . . no
C(1) H(6) 0.95 . . no
C(1) H(7) 0.95 . . no
C(2) C(3) 1.399(5) . . yes
C(3) C(4) 1.389(5) . . yes
C(3) H(8) 0.95 . . no
C(4) C(5) 1.505(5) . . yes
C(5) H(9) 0.95 . . no
C(5) H(10) 0.95 . . no
C(5) H(11) 0.95 . . no
C(6) C(7) 1.516(5) . . yes
C(6) H(12) 0.95 . . no
C(6) H(13) 0.95 . . no
C(6) H(14) 0.95 . . no
C(7) C(8) 1.396(5) . . yes
C(8) C(9) 1.387(4) . . yes
C(8) H(15) 0.95 . . no
C(9) C(10) 1.514(5) . . yes
C(10) H(16) 0.95 . . no
C(10) H(17) 0.95 . . no
C(10) H(18) 0.95 . . no
C(13) C(14) 1.375(5) . . yes
C(13) H(19) 0.95 . . no
C(14) C(15) 1.367(5) . . yes
C(14) H(20) 0.95 . . no
C(15) C(16) 1.361(5) . . yes
C(15) H(21) 0.95 . . no
C(16) C(17) 1.372(5) . . yes
C(16) H(22) 0.95 . . no
C(17) H(23) 0.95 . . no
C(110) C(120) 1.35(1) . . yes
C(110) H(1) 0.81(4) . . no
C(110) H(2) 1.21(4) . . no
C(111) C(121) 1.39(3) . . yes
C(111) H(1) 0.92(4) . . no
C(111) H(3) 1.27(3) . . no
C(120) H(3) 0.87(4) . . no
C(120) H(4) 0.96(4) . . no
C(121) H(2) 0.92(3) . . no
C(121) H(4) 1.17(3) . . no
